data_2002219
loop_
_publ_author_name
'Arpe, R'
'Mueller-Buschbaum, Hk'

_publ_section_title 'Zur Kenntnis von Bi2 Pd O4'
_journal_name_full
;
Zeitschrift fuer Naturforschung, Teil B. Anorganische Chemie,
Organische Chemie (2,1947-32,1977)
;
_journal_page_first 1708
_journal_page_last 1709
_journal_volume 31
_journal_year 1976
_chemical_formula_structural 'Bi2 (Pd O4)'
_chemical_formula_sum 'Bi2 O4 Pd'
_chemical_name_systematic 'Dibismuth palladate'
_space_group_IT_number 108
_symmetry_cell_setting tetragonal
_symmetry_Int_Tables_number 108
_symmetry_space_group_name_Hall 'I 4 -2c'
_symmetry_space_group_name_H-M 'I 4 c m'
_cell_angle_alpha 90
_cell_angle_beta 90
_cell_angle_gamma 90
_cell_formula_units_Z 4
_cell_length_a 8.623
_cell_length_b 8.623
_cell_length_c 5.909
_cell_volume 439.4
_refine_ls_R_factor_all 0.127
_cod_database_code 2002219

loop_
_symmetry_equiv_pos_as_xyz
x,y,z
-x,-y,z
1/2-x,1/2+y,z
1/2+x,1/2-y,z
-y,x,z
y,-x,z
1/2-y,1/2-x,z
1/2+y,1/2+x,z
1/2+x,1/2+y,1/2+z
1/2-x,1/2-y,1/2+z
-x,y,1/2+z
x,-y,1/2+z
1/2-y,1/2+x,1/2+z
1/2+y,1/2-x,1/2+z
-y,-x,1/2+z
y,x,1/2+z

loop_
_atom_site_label
_atom_site_type_symbol
_atom_site_symmetry_multiplicity
_atom_site_Wyckoff_symbol
_atom_site_fract_x
_atom_site_fract_y
_atom_site_fract_z
_atom_site_occupancy
_atom_site_attached_hydrogens
_atom_site_calc_flag
Bi1 Bi3+ 8 c 0.1778 0.3222 0. 1. 0 d
Pd1 Pd2+ 4 a 0. 0. 0.1699 1. 0 d
O1 O2- 16 d 0.21 0.098 0.15 1. 0 d

loop_
_atom_type_symbol
_atom_type_oxidation_number
Bi3+ 3.000
Pd2+ 2.000
O2- -2.000
